data_8100107
loop_
_publ_author_name
'Kimber, M. C.'
'Lincoln, S. F.'
'Ward, A. D.'
'Tiekink, E. R. T.'

_publ_section_title
;
Crystal structure of 1,7-{bis[6-methoxy-8-(4-toluene-sulfonamido)quinol-
2-yl]}-heptane, C~41~H~44~N~4~O~6~S~2~
;
_journal_issue 3
_journal_name_full 'Zeitschrift f\"ur Kristallographie - New Crystal Structures'
_journal_page_first 216
_journal_page_last 218
_journal_volume 219
_journal_year 2004
_chemical_formula_moiety 'C41 H42 N4 O6 S2 '
_chemical_formula_structural 'C41 H44 N4 O6 S2'
_chemical_formula_sum 'C41 H44 N4 O6 S2'
_chemical_formula_weight 752.92
_space_group_IT_number 14
_symmetry_cell_setting monoclinic
_symmetry_space_group_name_Hall '-P 2ybc'
_symmetry_space_group_name_H-M 'P 1 21/c 1'
_cell_angle_alpha 90
_cell_angle_beta 111.03(2)
_cell_angle_gamma 90
_cell_formula_units_Z 4
_cell_length_a 17.241(2)
_cell_length_b 12.291(2)
_cell_length_c 19.578(6)
_cell_measurement_temperature 173
_cell_volume 3872(1)
_diffrn_ambient_temperature 173
_exptl_crystal_density_diffrn 1.291
_cod_original_sg_symbol_H-M 'P 21/c'
_cod_original_formula_sum 'C41 H44 N4 O6 S2 '
_cod_database_code 8100107

loop_
_symmetry_equiv_pos_as_xyz
'  +x,  +y,  +z'
'  -x,1/2+y,1/2-z'
'  -x,  -y,  -z'
'  +x,1/2-y,1/2+z'

loop_
_atom_site_label
_atom_site_type_symbol
_atom_site_fract_x
_atom_site_fract_y
_atom_site_fract_z
_atom_site_U_iso_or_equiv
_atom_site_adp_type
_atom_site_occupancy
_atom_site_symmetry_multiplicity
_atom_site_Wyckoff_symbol
_atom_site_calc_flag
_atom_site_refinement_flags
_atom_site_disorder_assembly
_atom_site_disorder_group
S8 S -0.09773(5) 0.59184(6) 0.53363(4) 0.0367(2) Uani 1 4 e d . . .
S18 S 0.52422(6) 0.07599(7) 0.28569(4) 0.0399(2) Uani 1 4 e d . . .
O6 O -0.03664(16) 0.9114(2) 0.73631(13) 0.0583(7) Uani 1 4 e d . . .
O8a O -0.08154(14) 0.48283(17) 0.51706(12) 0.0447(6) Uani 1 4 e d . . .
O8b O -0.14226(14) 0.61040(18) 0.58187(12) 0.0467(6) Uani 1 4 e d . . .
O16 O 0.71791(14) -0.09502(19) 0.54334(13) 0.0501(6) Uani 1 4 e d . . .
O18a O 0.55998(15) -0.02904(18) 0.28514(13) 0.0500(6) Uani 1 4 e d . . .
O18b O 0.45264(15) 0.10957(19) 0.22536(12) 0.0512(6) Uani 1 4 e d . . .
N1 N 0.07296(16) 0.7953(2) 0.51451(14) 0.0356(6) Uani 1 4 e d . . .
H1n H 0.0276 0.6405 0.5376 0.063 Uiso 1 4 e d . . .
N8 N -0.00596(15) 0.6485(2) 0.56942(13) 0.0334(6) Uani 1 4 e d . . .
N11 N 0.46959(17) 0.2144(2) 0.45372(14) 0.0376(6) Uani 1 4 e d . . .
H11n H 0.4524 0.1378 0.3525 0.063 Uiso 1 4 e d . . .
N18 N 0.49453(16) 0.0828(2) 0.35582(14) 0.0401(7) Uani 1 4 e d . . .
C2 C 0.1157(2) 0.8633(3) 0.48929(19) 0.0407(8) Uani 1 4 e d . . .
C3 C 0.1347(2) 0.9710(3) 0.5159(2) 0.0486(9) Uani 1 4 e d . . .
H3 H 0.1657 1.0176 0.4965 0.0507(14) Uiso 1 4 e calc R . .
C4 C 0.1082(2) 1.0066(3) 0.5691(2) 0.0472(9) Uani 1 4 e d . . .
H4 H 0.1199 1.0790 0.5867 0.0507(14) Uiso 1 4 e calc R . .
C4a C 0.0636(2) 0.9375(3) 0.59858(19) 0.0410(8) Uani 1 4 e d . . .
C5 C 0.0351(2) 0.9674(3) 0.65614(19) 0.0458(9) Uani 1 4 e d . . .
H5 H 0.0453 1.0385 0.6764 0.0507(14) Uiso 1 4 e calc R . .
C6 C -0.0066(2) 0.8938(3) 0.68171(18) 0.0449(9) Uani 1 4 e d . . .
C6a C -0.0189(3) 1.0147(3) 0.7713(2) 0.0702(13) Uani 1 4 e d . . .
H6a H -0.0435 1.0187 0.8092 0.076(2) Uiso 1 4 e calc R . .
H6b H -0.0423 1.0722 0.7351 0.076(2) Uiso 1 4 e calc R . .
H6c H 0.0414 1.0242 0.7937 0.076(2) Uiso 1 4 e calc R . .
C7 C -0.0218(2) 0.7872(3) 0.65281(17) 0.0399(8) Uani 1 4 e d . . .
H7 H -0.0502 0.7364 0.6720 0.0507(14) Uiso 1 4 e calc R . .
C8 C 0.00417(18) 0.7569(3) 0.59740(17) 0.0352(8) Uani 1 4 e d . . .
C8a C 0.04754(19) 0.8311(3) 0.56879(17) 0.0347(7) Uani 1 4 e d . . .
C12 C 0.4524(2) 0.2780(3) 0.50105(19) 0.0429(8) Uani 1 4 e d . . .
C13 C 0.4955(2) 0.2700(3) 0.57705(19) 0.0477(9) Uani 1 4 e d . . .
H13 H 0.4807 0.3159 0.6095 0.0507(14) Uiso 1 4 e calc R . .
C14 C 0.5582(2) 0.1969(3) 0.60405(19) 0.0468(9) Uani 1 4 e d . . .
H14 H 0.5876 0.1919 0.6553 0.0507(14) Uiso 1 4 e calc R . .
C14a C 0.5796(2) 0.1281(3) 0.55555(18) 0.0390(8) Uani 1 4 e d . . .
C15 C 0.6437(2) 0.0492(3) 0.57879(18) 0.0397(8) Uani 1 4 e d . . .
H15 H 0.6759 0.0411 0.6293 0.0507(14) Uiso 1 4 e calc R . .
C16 C 0.6588(2) -0.0150(3) 0.52797(18) 0.0395(8) Uani 1 4 e d . . .
C16a C 0.7636(2) -0.1162(3) 0.6185(2) 0.0626(11) Uani 1 4 e d . . .
H16a H 0.8038 -0.1745 0.6227 0.076(2) Uiso 1 4 e calc R . .
H16b H 0.7254 -0.1384 0.6428 0.076(2) Uiso 1 4 e calc R . .
H16c H 0.7932 -0.0501 0.6418 0.076(2) Uiso 1 4 e calc R . .
C17 C 0.6114(2) -0.0045(3) 0.45318(18) 0.0405(8) Uani 1 4 e d . . .
H17 H 0.6229 -0.0500 0.4187 0.0507(14) Uiso 1 4 e calc R . .
C18 C 0.54915(19) 0.0704(3) 0.42961(16) 0.0358(8) Uani 1 4 e d . . .
C18a C 0.5321(2) 0.1400(3) 0.48079(18) 0.0350(8) Uani 1 4 e d . . .
C21 C 0.1456(2) 0.8170(3) 0.43152(19) 0.0453(9) Uani 1 4 e d . . .
H21a H 0.1631 0.8771 0.4066 0.0634(18) Uiso 1 4 e calc R . .
H21b H 0.0994 0.7777 0.3944 0.0634(18) Uiso 1 4 e calc R . .
C22 C 0.2187(2) 0.7389(3) 0.46551(19) 0.0459(9) Uani 1 4 e d . . .
H22a H 0.2676 0.7811 0.4964 0.0634(18) Uiso 1 4 e calc R . .
H22b H 0.2042 0.6867 0.4975 0.0634(18) Uiso 1 4 e calc R . .
C23 C 0.2417(2) 0.6762(3) 0.4091(2) 0.0473(9) Uani 1 4 e d . . .
H23a H 0.2588 0.7280 0.3785 0.0634(18) Uiso 1 4 e calc R . .
H23b H 0.1922 0.6364 0.3767 0.0634(18) Uiso 1 4 e calc R . .
C24 C 0.3120(2) 0.5952(3) 0.44395(18) 0.0438(8) Uani 1 4 e d . . .
H24a H 0.3630 0.6355 0.4729 0.0634(18) Uiso 1 4 e calc R . .
H24b H 0.2969 0.5473 0.4778 0.0634(18) Uiso 1 4 e calc R . .
C25 C 0.3299(2) 0.5261(3) 0.38739(19) 0.0479(9) Uani 1 4 e d . . .
H25a H 0.3436 0.5746 0.3530 0.0634(18) Uiso 1 4 e calc R . .
H25b H 0.2789 0.4854 0.3590 0.0634(18) Uiso 1 4 e calc R . .
C26 C 0.4015(2) 0.4444(3) 0.41976(19) 0.0439(9) Uani 1 4 e d . . .
H26a H 0.4113 0.4058 0.3792 0.0634(18) Uiso 1 4 e calc R . .
H26b H 0.4528 0.4849 0.4476 0.0634(18) Uiso 1 4 e calc R . .
C27 C 0.3844(2) 0.3609(3) 0.4701(2) 0.0475(9) Uani 1 4 e d . . .
H27a H 0.3759 0.3997 0.5112 0.0634(18) Uiso 1 4 e calc R . .
H27b H 0.3321 0.3223 0.4425 0.0634(18) Uiso 1 4 e calc R . .
C81 C -0.1497(2) 0.6614(2) 0.45131(17) 0.0359(8) Uani 1 4 e d . . .
C82 C -0.1140(2) 0.6649(3) 0.39804(18) 0.0420(8) Uani 1 4 e d . . .
H82 H -0.0607 0.6341 0.4069 0.0507(14) Uiso 1 4 e calc R . .
C83 C -0.1575(3) 0.7141(3) 0.33182(19) 0.0504(10) Uani 1 4 e d . . .
H83 H -0.1341 0.7168 0.2947 0.0507(14) Uiso 1 4 e calc R . .
C84 C -0.2359(3) 0.7599(3) 0.31899(19) 0.0566(11) Uani 1 4 e d . . .
C85 C -0.2679(2) 0.7571(3) 0.3735(2) 0.0619(11) Uani 1 4 e d . . .
H85 H -0.3204 0.7896 0.3654 0.0507(14) Uiso 1 4 e calc R . .
C86 C -0.2259(2) 0.7083(3) 0.4396(2) 0.0515(10) Uani 1 4 e d . . .
H86 H -0.2492 0.7069 0.4768 0.0507(14) Uiso 1 4 e calc R . .
C87 C -0.2825(3) 0.8136(4) 0.2477(2) 0.0936(18) Uani 1 4 e d . . .
H87a H -0.3223 0.7620 0.2155 0.076(2) Uiso 1 4 e calc R . .
H87b H -0.2435 0.8374 0.2247 0.076(2) Uiso 1 4 e calc R . .
H87c H -0.3125 0.8769 0.2562 0.076(2) Uiso 1 4 e calc R . .
C181 C 0.6029(2) 0.1738(2) 0.30001(16) 0.0347(7) Uani 1 4 e d . . .
C182 C 0.5844(2) 0.2824(3) 0.30607(19) 0.0468(9) Uani 1 4 e d . . .
H182 H 0.5307 0.3030 0.3044 0.0507(14) Uiso 1 4 e calc R . .
C183 C 0.6448(3) 0.3598(3) 0.3146(2) 0.0546(10) Uani 1 4 e d . . .
H183 H 0.6325 0.4342 0.3192 0.0507(14) Uiso 1 4 e calc R . .
C184 C 0.7233(2) 0.3308(3) 0.31639(19) 0.0512(10) Uani 1 4 e d . . .
C185 C 0.7403(2) 0.2220(3) 0.3109(2) 0.0545(10) Uani 1 4 e d . . .
H185 H 0.7938 0.2009 0.3122 0.0507(14) Uiso 1 4 e calc R . .
C186 C 0.6809(2) 0.1441(3) 0.30344(18) 0.0449(9) Uani 1 4 e d . . .
H186 H 0.6938 0.0695 0.3007 0.0507(14) Uiso 1 4 e calc R . .
C187 C 0.7876(3) 0.4168(4) 0.3244(3) 0.0839(15) Uani 1 4 e d . . .
H187 H 0.8181 0.4308 0.3764 0.076(2) Uiso 1 4 e calc R . .
H188 H 0.7603 0.4839 0.3006 0.076(2) Uiso 1 4 e calc R . .
H189 H 0.8263 0.3920 0.3013 0.076(2) Uiso 1 4 e calc R . .

loop_
_atom_site_aniso_label
_atom_site_aniso_U_11
_atom_site_aniso_U_22
_atom_site_aniso_U_33
_atom_site_aniso_U_23
_atom_site_aniso_U_13
_atom_site_aniso_U_12
S8 0.0379(5) 0.0335(4) 0.0403(5) -0.0008(4) 0.0159(4) -0.0043(4)
S18 0.0482(5) 0.0387(5) 0.0351(4) -0.0022(4) 0.0176(4) -0.0049(4)
O6 0.0659(17) 0.0662(17) 0.0503(14) -0.0215(14) 0.0300(13) -0.0050(14)
O8a 0.0514(15) 0.0288(12) 0.0558(15) -0.0050(11) 0.0215(12) -0.0051(11)
O8b 0.0452(14) 0.0520(15) 0.0485(14) 0.0000(12) 0.0237(12) -0.0067(12)
O16 0.0432(14) 0.0495(15) 0.0603(15) 0.0157(13) 0.0220(12) 0.0117(12)
O18a 0.0688(17) 0.0337(13) 0.0552(15) -0.0089(11) 0.0316(13) -0.0044(12)
O18b 0.0545(16) 0.0586(16) 0.0364(13) 0.0022(12) 0.0115(12) -0.0093(13)
N1 0.0342(15) 0.0327(15) 0.0411(16) -0.0002(12) 0.0149(13) 0.0044(12)
N8 0.0338(15) 0.0312(15) 0.0382(15) -0.0022(12) 0.0166(12) -0.0038(12)
N11 0.0421(16) 0.0335(15) 0.0436(16) 0.0026(13) 0.0229(14) -0.0014(13)
N18 0.0378(15) 0.0488(17) 0.0368(15) 0.0004(13) 0.0171(13) 0.0034(14)
C2 0.040(2) 0.0358(19) 0.049(2) 0.0047(16) 0.0202(17) 0.0067(16)
C3 0.046(2) 0.035(2) 0.069(3) 0.0043(18) 0.025(2) -0.0029(17)
C4 0.052(2) 0.0277(18) 0.065(2) -0.0092(17) 0.024(2) -0.0023(16)
C4a 0.0355(19) 0.0304(18) 0.055(2) -0.0066(16) 0.0140(17) -0.0007(15)
C5 0.048(2) 0.038(2) 0.051(2) -0.0187(17) 0.0164(18) -0.0010(17)
C6 0.043(2) 0.052(2) 0.0406(19) -0.0128(18) 0.0161(17) 0.0020(18)
C6a 0.079(3) 0.076(3) 0.062(3) -0.032(2) 0.034(2) 0.000(2)
C7 0.041(2) 0.0417(19) 0.0382(18) -0.0045(16) 0.0152(16) -0.0040(16)
C8 0.0283(17) 0.0351(18) 0.0387(18) -0.0017(15) 0.0077(15) -0.0013(14)
C8a 0.0284(18) 0.0347(18) 0.0389(18) -0.0004(15) 0.0094(15) 0.0042(15)
C12 0.047(2) 0.0367(19) 0.054(2) 0.0002(17) 0.0282(18) -0.0003(17)
C13 0.060(2) 0.044(2) 0.049(2) -0.0094(18) 0.032(2) -0.0019(19)
C14 0.060(2) 0.046(2) 0.0358(19) -0.0024(17) 0.0191(18) -0.0086(19)
C14a 0.041(2) 0.0371(19) 0.044(2) 0.0016(16) 0.0217(17) -0.0073(16)
C15 0.0385(19) 0.042(2) 0.0383(18) 0.0106(16) 0.0137(16) -0.0028(16)
C16 0.0392(19) 0.0365(19) 0.047(2) 0.0126(16) 0.0204(17) 0.0005(16)
C16a 0.054(3) 0.062(3) 0.070(3) 0.023(2) 0.019(2) 0.014(2)
C17 0.046(2) 0.0373(19) 0.046(2) 0.0042(16) 0.0265(17) 0.0011(16)
C18 0.0373(18) 0.0386(19) 0.0365(18) 0.0055(15) 0.0193(15) -0.0021(16)
C18a 0.0378(19) 0.0317(18) 0.0416(19) 0.0048(15) 0.0215(16) -0.0018(15)
C21 0.053(2) 0.040(2) 0.053(2) 0.0074(17) 0.0304(19) 0.0038(17)
C22 0.051(2) 0.038(2) 0.056(2) 0.0024(17) 0.0294(18) 0.0019(17)
C23 0.056(2) 0.0350(19) 0.058(2) -0.0045(17) 0.0280(19) 0.0033(18)
C24 0.051(2) 0.0371(19) 0.048(2) -0.0048(17) 0.0225(17) 0.0023(17)
C25 0.052(2) 0.044(2) 0.050(2) -0.0046(17) 0.0203(19) 0.0071(18)
C26 0.0398(19) 0.046(2) 0.046(2) -0.0065(17) 0.0149(16) 0.0014(17)
C27 0.051(2) 0.039(2) 0.063(2) -0.0007(17) 0.033(2) 0.0039(17)
C81 0.039(2) 0.0285(17) 0.0383(18) -0.0036(14) 0.0110(16) -0.0035(15)
C82 0.048(2) 0.0338(18) 0.044(2) -0.0051(16) 0.0161(18) 0.0034(16)
C83 0.075(3) 0.040(2) 0.037(2) -0.0022(17) 0.0224(19) 0.005(2)
C84 0.080(3) 0.042(2) 0.035(2) -0.0043(17) 0.006(2) 0.015(2)
C85 0.049(2) 0.069(3) 0.060(3) -0.006(2) 0.009(2) 0.019(2)
C86 0.041(2) 0.060(2) 0.053(2) 0.0000(19) 0.0162(19) 0.0056(19)
C87 0.142(5) 0.077(3) 0.052(3) 0.004(2) 0.022(3) 0.052(3)
C181 0.041(2) 0.0321(18) 0.0307(17) 0.0005(14) 0.0127(15) 0.0002(15)
C182 0.044(2) 0.037(2) 0.061(2) 0.0006(18) 0.0198(19) 0.0032(17)
C183 0.067(3) 0.032(2) 0.059(2) 0.0006(17) 0.015(2) 0.0023(19)
C184 0.049(2) 0.046(2) 0.045(2) 0.0066(18) 0.0012(19) -0.0129(19)
C185 0.035(2) 0.057(3) 0.067(3) 0.001(2) 0.0142(19) 0.0006(19)
C186 0.050(2) 0.037(2) 0.047(2) 0.0007(16) 0.0168(18) 0.0051(18)
C187 0.063(3) 0.074(3) 0.091(3) 0.005(3) -0.002(3) -0.023(3)

loop_
_geom_bond_atom_site_label_1
_geom_bond_atom_site_label_2
_geom_bond_distance
_geom_bond_site_symmetry_2
_geom_bond_publ_flag
S8 O8A 1.429(2) . ?
S8 O8B 1.433(2) . ?
S8 N8 1.638(3) . ?
S8 C81 1.760(3) . ?
S18 O18B 1.429(2) . ?
S18 O18A 1.432(2) . ?
S18 N18 1.630(3) . ?
S18 C181 1.758(3) . ?
O6 C6 1.362(4) . ?
O6 C6A 1.422(4) . ?
O16 C16 1.370(4) . ?
O16 C16A 1.422(4) . ?
N1 C2 1.323(4) . ?
N1 C8A 1.360(4) . ?
N8 C8 1.428(4) . ?
N11 C12 1.325(4) . ?
N11 C18A 1.367(4) . ?
N18 C18 1.421(4) . ?
C2 C3 1.416(5) . ?
C2 C21 1.512(4) . ?
C3 C4 1.352(5) . ?
C4 C4A 1.401(5) . ?
C4A C8A 1.417(4) . ?
C4A C5 1.429(5) . ?
C5 C6 1.358(5) . ?
C6 C7 1.414(5) . ?
C7 C8 1.365(4) . ?
C8 C8A 1.416(4) . ?
C12 C13 1.408(5) . ?
C12 C27 1.507(5) . ?
C13 C14 1.358(5) . ?
C14 C14A 1.416(5) . ?
C14A C15 1.416(4) . ?
C14A C18A 1.405(4) . ?
C15 C16 1.367(4) . ?
C16 C17 1.403(5) . ?
C17 C18 1.363(4) . ?
C18 C18A 1.426(4) . ?
C21 C22 1.533(5) . ?
C22 C23 1.511(4) . ?
C23 C24 1.528(5) . ?
C24 C25 1.513(4) . ?
C25 C26 1.540(5) . ?
C26 C27 1.523(5) . ?
C81 C82 1.389(4) . ?
C81 C86 1.375(5) . ?
C82 C83 1.382(5) . ?
C83 C84 1.400(5) . ?
C84 C85 1.366(5) . ?
C84 C87 1.492(5) . ?
C85 C86 1.374(5) . ?
C181 C186 1.372(5) . ?
C181 C182 1.387(4) . ?
C182 C183 1.375(5) . ?
C183 C184 1.388(5) . ?
C184 C185 1.382(5) . ?
C184 C187 1.498(5) . ?
C185 C186 1.370(5) . ?

loop_
_cod_related_entry_id
_cod_related_entry_database
_cod_related_entry_code
1 ChemSpider 21122512
